data_2100782
loop_
_publ_author_name
'Nigovi\'c, B.'
'Koji\'c-Prodi\'c, B.'
'Puntarec, V.'
'Schagen, J. D.'

_publ_section_title
;
 Structures of three biologically active conjugates of \w-amino acids
 and plant growth hormone (auxin)
;
_journal_issue 3
_journal_name_full 'Acta Crystallographica Section B'
_journal_page_first 297
_journal_page_last 302
_journal_paper_doi 10.1107/S0108768191014155
_journal_volume 48
_journal_year 1992
_chemical_formula_sum 'C16 H20 N2 O3'
_chemical_formula_weight 288.35
_space_group_crystal_system triclinic
_space_group_IT_number 2
_space_group_name_Hall '-P 1'
_space_group_name_H-M_alt 'P -1'
_cell_angle_alpha 102.07(6)
_cell_angle_beta 104.36(5)
_cell_angle_gamma 107.02(7)
_cell_formula_units_Z 2
_cell_length_a 9.058(3)
_cell_length_b 9.693(5)
_cell_length_c 9.843(5)
_cell_volume 762.6(8)
_diffrn_radiation_type Cu
_diffrn_radiation_wavelength 1.5418
_exptl_absorpt_coefficient_mu 0.674
_exptl_crystal_density_diffrn 1.256
_exptl_crystal_F_000 308
_cod_data_source_file li0111.cif
_cod_data_source_block li0111c
_cod_depositor_comments
;
 Updating space group information and adding the symmetry operation list.

 Antanas Vaitkus,
 2018-06-14
;
_cod_original_cell_volume 762.6(9)
_cod_database_code 2100782

loop_
_space_group_symop_id
_space_group_symop_operation_xyz
1 x,y,z
2 -x,-y,-z

loop_
_atom_site_label
_atom_site_fract_x
_atom_site_fract_y
_atom_site_fract_z
_atom_site_U_iso_or_equiv
N1 .4827(2) .4430(2) .7492(2) .0505(4)
C2 .6261(2) .5045(2) .8650(2) .0479(4)
C3 .6371(2) .4076(2) .9454(2) .0409(4)
C31 .4900(2) .2760(2) .8745(2) .0391(4)
C4 .4285(3) .1375(2) .9021(2) .0496(4)
C5 .2807(3) .0313(2) .8063(3) .0607(5)
C6 .1926(3) .0605(3) .6840(3) .0614(4)
C7 .2475(2) .1958(3) .6558(2) .0552(5)
C71 .3973(2) .3023(2) .7522(2) .0431(5)
C8 .7742(2) .4295(2) 1.0792(2) .0473(5)
C9 .8772(2) .3332(2) 1.0583(2) .0406(4)
O9 .9716(2) .3205(2) 1.1649(2) .0599(4)
N22 .8595(2) .2646(2) .9206(2) .0473(4)
C26 .9387(2) .1592(2) .8768(3) .0531(4)
C25 .8241(2) -.0048(2) .8298(2) .0491(5)
C24 .6717(2) -.0416(2) .7008(2) .0474(5)
C23 .5535(2) -.2051(2) .6519(2) .0492(5)
C22 .4014(3) -.2308(2) .5267(2) .0545(5)
C21 .2811(3) -.3908(2) .4642(2) .0489(4)
O211 .1564(2) -.4065(2) .3511(2) .0684(4)
O212 .2956(2) -.4951(2) .5066(2) .0710(4)
H1 .4503(7) .4909(7) .6738(7) .0634(7)
H2 .6972(7) .6013(7) .8814(7) .0547(7)
H4 .4875(7) .1144(7) .9869(7) .0706(7)
H5 .2316(3) -.0757(2) .8258(3) .0608(7)
H6 .0931(7) -.0177(7) .6168(7) .0760(7)
H7 .1837(7) .2207(7) .5719(7) .0722(7)
H81 .8476(7) .5293(7) 1.1138(7) .0763(7)
H82 .7309(7) .4061(7) 1.1608(7) .0694(7)
H22 .7955(7) .2742(7) .8537(7) .0569(7)
H261 1.0287(7) .1805(7) .9659(7) .0655(7)
H262 .9732(7) .1821(7) .7919(7) .0739(7)
H251 .7892(7) -.0189(7) .9191(7) .0556(7)
H252 .8882(7) -.0731(7) .8086(7) .0797(7)
H241 .6104(7) .0253(7) .7214(7) .0536(7)
H242 .7030(7) -.0267(7) .6130(7) .0706(7)
H231 .6136(2) -.2796(2) .6155(2) .605(7)
H232 .5182(2) -.2295(2) .7438(2) .0601(7)
H221 .3398(3) -.1595(2) .5669(2) .0607(7)
H222 .4398(3) -.1978(2) .4391(2) .0608(7)
H211 .0813(7) -.5182(7) .3109(7) .0953(7)

loop_
_geom_bond_atom_site_label_1
_geom_bond_atom_site_label_2
_geom_bond_distance
N1 C2 1.362(2)
N1 C71 1.370(3)
C2 C3 1.358(3)
C3 C31 1.436(2)
C3 C8 1.496(3)
C31 C4 1.406(3)
C31 C71 1.404(3)
C4 C5 1.379(3)
C5 C6 1.401(4)
C6 C7 1.372(4)
C7 C71 1.392(2)
C8 C9 1.519(3)
C9 O9 1.232(3)
C9 N22 1.326(3)
N22 C26 1.464(3)
C21 C22 1.500(2)
C21 O211 1.320(3)
C21 O212 1.200(3)
C22 C23 1.519(3)
C23 C24 1.524(2)
C24 C25 1.516(2)
C25 C26 1.519(2)
